data_4329918
loop_
_publ_author_name
'E. Carolina Sa\~nudo'
'Jorge Salinas Uber'
'Alba Pons Balagu\'e'
'Olivier Roubeau'
'Guillem Arom\'i'

_publ_section_title
;
 Molecular [(Fe3)-(Fe3)] and [(Fe4)-(Fe4)] Coordination Cluster Pairs as
 Single or Composite Arrays
;
_journal_name_full 'Inorganic Chemistry'
_journal_page_first 8441
_journal_page_last 8446
_journal_paper_doi 10.1021/ic300995g
_journal_volume 51
_journal_year 2012
_chemical_formula_moiety 'C154 H128 Fe8 N4 O42, 4(C H Cl3)'
_chemical_formula_sum 'C158 H132 Cl12 Fe8 N4 O42'
_chemical_formula_weight 3630.88
_chemical_name_systematic
; 
 ? 
;
_space_group_IT_number 14
_symmetry_cell_setting monoclinic
_symmetry_space_group_name_Hall '-P 2yn'
_symmetry_space_group_name_H-M 'P 1 21/n 1'
_atom_sites_solution_hydrogens geom
_atom_sites_solution_primary direct
_atom_sites_solution_secondary difmap
_audit_creation_method SHELXL-97
_cell_angle_alpha 90.00
_cell_angle_beta 109.284(2)
_cell_angle_gamma 90.00
_cell_formula_units_Z 2
_cell_length_a 15.3941(6)
_cell_length_b 27.2076(10)
_cell_length_c 19.6672(6)
_cell_measurement_reflns_used 1980
_cell_measurement_temperature 100.0(1)
_cell_measurement_theta_max 21.645
_cell_measurement_theta_min 2.5
_cell_volume 7775.2(5)
_computing_cell_refinement 'BRUKER SAINT'
_computing_data_collection 'BRUKER APEX2'
_computing_data_reduction 'Bruker SAINT'
_computing_structure_refinement 'SHELXL-97 (Sheldrick, 1997)'
_computing_structure_solution 'SHELXS-97 (Sheldrick, 1990)'
_diffrn_ambient_temperature 100(2)
_diffrn_measured_fraction_theta_full 0.997
_diffrn_measured_fraction_theta_max 0.997
_diffrn_measurement_device_type 'Bruker X8 KappaAPEXII'
_diffrn_measurement_method 'omega and phi scans'
_diffrn_radiation_monochromator graphite
_diffrn_radiation_source 'fine-focus sealed tube'
_diffrn_radiation_type MoK\a
_diffrn_radiation_wavelength 0.71073
_diffrn_reflns_av_R_equivalents 0.0000
_diffrn_reflns_av_sigmaI/netI 0.0725
_diffrn_reflns_limit_h_max 18
_diffrn_reflns_limit_h_min -19
_diffrn_reflns_limit_k_max 34
_diffrn_reflns_limit_k_min 0
_diffrn_reflns_limit_l_max 24
_diffrn_reflns_limit_l_min 0
_diffrn_reflns_number 15999
_diffrn_reflns_theta_full 26.46
_diffrn_reflns_theta_max 26.46
_diffrn_reflns_theta_min 1.33
_exptl_absorpt_coefficient_mu 1.013
_exptl_absorpt_correction_T_max 0.94
_exptl_absorpt_correction_T_min 0.81
_exptl_absorpt_correction_type multi-scan
_exptl_absorpt_process_details SADABS-2007/4
_exptl_crystal_colour red
_exptl_crystal_density_diffrn 1.551
_exptl_crystal_description needle
_exptl_crystal_F_000 3712
_exptl_crystal_size_max 0.49
_exptl_crystal_size_mid 0.09
_exptl_crystal_size_min 0.07
_refine_diff_density_max 0.869
_refine_diff_density_min -0.662
_refine_diff_density_rms 0.097
_refine_ls_extinction_method none
_refine_ls_goodness_of_fit_ref 1.013
_refine_ls_hydrogen_treatment constr
_refine_ls_matrix_type full
_refine_ls_number_parameters 1185
_refine_ls_number_reflns 15999
_refine_ls_number_restraints 286
_refine_ls_restrained_S_all 1.020
_refine_ls_R_factor_all 0.1340
_refine_ls_R_factor_gt 0.0646
_refine_ls_shift/su_max 0.001
_refine_ls_shift/su_mean 0.000
_refine_ls_structure_factor_coef Fsqd
_refine_ls_weighting_details 'calc w=1/[\s^2^(Fo^2^)+(0.0645P)^2^+30.9590P] where P=(Fo^2^+2Fc^2^)/3'
_refine_ls_weighting_scheme calc
_refine_ls_wR_factor_gt 0.1450
_refine_ls_wR_factor_ref 0.1863
_reflns_number_gt 9354
_reflns_number_total 15999
_reflns_threshold_expression >2sigma(I)
_cod_data_source_file ic300995g_si_003.cif
_cod_data_source_block cs3003new
_cod_database_code 4329918

loop_
_symmetry_equiv_pos_as_xyz
'x, y, z'
'-x+1/2, y+1/2, -z+1/2'
'-x, -y, -z'
'x-1/2, -y-1/2, z-1/2'

loop_
_atom_site_label
_atom_site_type_symbol
_atom_site_fract_x
_atom_site_fract_y
_atom_site_fract_z
_atom_site_U_iso_or_equiv
_atom_site_adp_type
_atom_site_occupancy
_atom_site_symmetry_multiplicity
_atom_site_calc_flag
_atom_site_refinement_flags
_atom_site_disorder_assembly
_atom_site_disorder_group
Fe1 Fe 0.82735(5) 0.09411(2) 0.03704(4) 0.02876(19) Uani 1 1 d . . .
Fe2 Fe 1.01198(6) 0.10131(3) 0.14105(4) 0.03075(19) Uani 1 1 d . . .
Fe3 Fe 0.96296(6) 0.18930(3) 0.02021(4) 0.0366(2) Uani 1 1 d . . .
Fe4 Fe 0.85113(6) 0.04301(3) 0.19440(4) 0.02989(19) Uani 1 1 d . . .
O1 O 0.9012(2) 0.06248(11) 0.12538(17) 0.0268(8) Uani 1 1 d . . .
O2 O 0.9457(3) 0.12545(12) 0.04674(18) 0.0304(8) Uani 1 1 d . . .
O3 O 1.0725(3) 0.07193(14) 0.2395(2) 0.0388(9) Uani 1 1 d . D .
O4 O 0.9533(3) 0.07140(13) 0.28098(19) 0.0362(9) Uani 1 1 d . D .
O5 O 1.1334(3) 0.13206(13) 0.1490(2) 0.0418(10) Uani 1 1 d . . .
O6 O 1.1044(3) 0.18645(14) 0.0597(2) 0.0444(10) Uani 1 1 d . . .
O7 O 0.7636(3) 0.12705(12) -0.05728(19) 0.0356(9) Uani 1 1 d . . .
O8 O 0.8272(3) 0.20171(12) -0.0306(2) 0.0413(10) Uani 1 1 d . . .
O10 O 0.9192(3) -0.02097(12) 0.21605(19) 0.0358(9) Uani 1 1 d . . .
O11 O 0.9847(3) 0.25890(13) -0.0085(2) 0.0453(11) Uani 1 1 d . . .
O12 O 0.9700(3) 0.16793(12) -0.0758(2) 0.0452(11) Uani 1 1 d . . .
O13 O 0.9586(3) 0.22122(12) 0.11139(19) 0.0358(9) Uani 1 1 d . . .
O14 O 0.9801(3) 0.15956(13) 0.19108(19) 0.0360(9) Uani 1 1 d . . .
O15 O 0.7441(3) 0.00626(13) 0.1226(2) 0.0388(9) Uani 1 1 d . . .
O16 O 0.7175(3) 0.04997(12) 0.02167(19) 0.0329(8) Uani 1 1 d . . .
O17 O 0.7736(3) 0.14358(12) 0.08861(19) 0.0333(9) Uani 1 1 d . . .
O18 O 0.7724(3) 0.10359(13) 0.1878(2) 0.0348(9) Uani 1 1 d . . .
O19 O 0.7897(3) 0.02232(13) 0.2668(2) 0.0385(9) Uani 1 1 d . . .
O20 O 0.6298(4) 0.0495(2) 0.2596(3) 0.0737(15) Uani 1 1 d . . .
O21 O 0.9892(4) 0.34199(16) 0.0460(3) 0.0706(16) Uani 1 1 d . . .
O22 O 0.9047(3) -0.10743(14) 0.1220(2) 0.0435(10) Uani 1 1 d . . .
N1 N 1.0703(3) 0.03943(15) 0.0962(2) 0.0297(10) Uani 1 1 d . . .
N2 N 0.8665(3) 0.03552(14) -0.0283(2) 0.0282(10) Uani 1 1 d . . .
C1 C 0.8926(4) 0.04430(18) -0.0852(3) 0.0333(12) Uani 1 1 d . . .
H1 H 0.8893 0.0762 -0.1027 0.040 Uiso 1 1 calc R . .
C2 C 0.8723(4) -0.01104(17) -0.0052(3) 0.0289(12) Uani 1 1 d . . .
H2 H 0.8546 -0.0186 0.0344 0.035 Uiso 1 1 calc R . .
C3 C 1.0753(4) -0.00719(19) 0.1194(3) 0.0346(13) Uani 1 1 d . . .
H3 H 1.0570 -0.0148 0.1588 0.042 Uiso 1 1 calc R . .
C4 C 1.0962(4) 0.04805(18) 0.0389(3) 0.0315(12) Uani 1 1 d . . .
H4 H 1.0928 0.0799 0.0211 0.038 Uiso 1 1 calc R . .
C5 C 0.7562(4) 0.14047(18) 0.1468(3) 0.0289(11) Uani 1 1 d . . .
C6 C 0.7141(4) 0.18423(19) 0.1703(3) 0.0322(12) Uani 1 1 d . . .
C7 C 0.7336(4) 0.1902(2) 0.2449(3) 0.0408(14) Uani 1 1 d . . .
H7A H 0.7681 0.1665 0.2764 0.049 Uiso 1 1 calc R . .
C8 C 0.7025(5) 0.2308(2) 0.2720(4) 0.0535(17) Uani 1 1 d . . .
H8A H 0.7176 0.2349 0.3215 0.064 Uiso 1 1 calc R . .
C9 C 0.6490(5) 0.2649(2) 0.2255(4) 0.0535(17) Uani 1 1 d . . .
H9A H 0.6270 0.2921 0.2434 0.064 Uiso 1 1 calc R . .
C10 C 0.6280(4) 0.2591(2) 0.1527(4) 0.0490(16) Uani 1 1 d . . .
H10A H 0.5914 0.2826 0.1220 0.059 Uiso 1 1 calc R . .
C11 C 0.6602(4) 0.2186(2) 0.1228(3) 0.0390(13) Uani 1 1 d . . .
C12 C 0.6321(5) 0.2144(2) 0.0422(3) 0.0600(19) Uani 1 1 d . . .
H12A H 0.6585 0.1852 0.0298 0.090 Uiso 1 1 calc R . .
H12B H 0.6536 0.2426 0.0232 0.090 Uiso 1 1 calc R . .
H12C H 0.5662 0.2126 0.0222 0.090 Uiso 1 1 calc R . .
C13 C 0.9609(4) 0.20405(18) 0.1716(3) 0.0313(12) Uani 1 1 d . . .
C14 C 0.9430(4) 0.2376(2) 0.2256(3) 0.0366(13) Uani 1 1 d . . .
C15 C 0.9837(5) 0.2266(2) 0.2983(3) 0.0526(17) Uani 1 1 d . . .
H15A H 1.0181 0.1979 0.3119 0.063 Uiso 1 1 calc R . .
C16 C 0.9732(7) 0.2578(3) 0.3501(4) 0.081(3) Uani 1 1 d . . .
H16A H 1.0027 0.2511 0.3987 0.097 Uiso 1 1 calc R . .
C17 C 0.9188(7) 0.2989(3) 0.3294(5) 0.085(3) Uani 1 1 d . . .
H17A H 0.9104 0.3196 0.3643 0.103 Uiso 1 1 calc R . .
C18 C 0.8775(6) 0.3095(3) 0.2593(5) 0.075(2) Uani 1 1 d . . .
H18A H 0.8409 0.3375 0.2468 0.090 Uiso 1 1 calc R . .
C19 C 0.8883(5) 0.2793(2) 0.2042(4) 0.0505(17) Uani 1 1 d . . .
C20 C 0.8397(6) 0.2928(3) 0.1284(5) 0.081(3) Uani 1 1 d . . .
H20A H 0.8058 0.3227 0.1268 0.121 Uiso 1 1 calc R . .
H20B H 0.7980 0.2670 0.1053 0.121 Uiso 1 1 calc R . .
H20C H 0.8836 0.2976 0.1040 0.121 Uiso 1 1 calc R . .
C21 C 0.7011(4) 0.01429(18) 0.0574(3) 0.0325(12) Uani 1 1 d . . .
C22 C 0.6273(4) -0.02091(19) 0.0170(3) 0.0375(13) Uani 1 1 d . . .
C23 C 0.6031(5) -0.0212(2) -0.0587(4) 0.0533(17) Uani 1 1 d . . .
H23A H 0.6316 0.0009 -0.0807 0.064 Uiso 1 1 calc R . .
C24 C 0.5398(6) -0.0526(3) -0.1002(4) 0.074(2) Uani 1 1 d . . .
H24A H 0.5265 -0.0530 -0.1499 0.089 Uiso 1 1 calc R . .
C25 C 0.4959(5) -0.0834(3) -0.0686(4) 0.068(2) Uani 1 1 d . . .
H25A H 0.4513 -0.1045 -0.0973 0.081 Uiso 1 1 calc R . .
C26 C 0.5153(5) -0.0845(2) 0.0046(5) 0.062(2) Uani 1 1 d . . .
H26A H 0.4834 -0.1060 0.0245 0.075 Uiso 1 1 calc R . .
C27 C 0.5839(5) -0.0530(2) 0.0506(4) 0.0481(16) Uani 1 1 d . . .
C28 C 0.6016(6) -0.0548(3) 0.1278(4) 0.071(2) Uani 1 1 d . . .
H28A H 0.6491 -0.0317 0.1514 0.107 Uiso 1 1 calc R . .
H28B H 0.6210 -0.0873 0.1452 0.107 Uiso 1 1 calc R . .
H28C H 0.5463 -0.0467 0.1378 0.107 Uiso 1 1 calc R . .
C29 C 0.7742(4) 0.17167(19) -0.0741(3) 0.0356(13) Uani 1 1 d . . .
C30 C 0.7238(4) 0.1876(2) -0.1490(3) 0.0355(13) Uani 1 1 d . . .
C31 C 0.7528(5) 0.2316(2) -0.1704(3) 0.0503(16) Uani 1 1 d . . .
H31A H 0.7968 0.2505 -0.1368 0.060 Uiso 1 1 calc R . .
C32 C 0.7172(5) 0.2477(3) -0.2407(4) 0.065(2) Uani 1 1 d . . .
H32A H 0.7373 0.2771 -0.2547 0.078 Uiso 1 1 calc R . .
C33 C 0.6517(5) 0.2197(3) -0.2898(4) 0.059(2) Uani 1 1 d . . .
H33A H 0.6292 0.2294 -0.3378 0.071 Uiso 1 1 calc R . .
C34 C 0.6197(5) 0.1782(3) -0.2688(4) 0.0549(17) Uani 1 1 d . . .
H34A H 0.5735 0.1606 -0.3026 0.066 Uiso 1 1 calc R . .
C35 C 0.6536(4) 0.1606(2) -0.1978(3) 0.0434(15) Uani 1 1 d . . .
C36 C 0.6122(5) 0.1148(3) -0.1771(4) 0.077(3) Uani 1 1 d . . .
H36A H 0.6423 0.1079 -0.1269 0.116 Uiso 1 1 calc R . .
H36B H 0.6205 0.0875 -0.2054 0.116 Uiso 1 1 calc R . .
H36C H 0.5477 0.1199 -0.1860 0.116 Uiso 1 1 calc R . .
C37 C 1.1595(5) 0.1627(2) 0.1107(4) 0.0427(15) Uani 1 1 d . . .
C38 C 1.2611(5) 0.1698(2) 0.1301(4) 0.0468(16) Uani 1 1 d . . .
C39 C 1.3178(5) 0.1418(3) 0.1853(5) 0.069(2) Uani 1 1 d . . .
H39A H 1.2916 0.1193 0.2084 0.082 Uiso 1 1 calc R . .
C40 C 1.4118(6) 0.1461(3) 0.2073(6) 0.085(3) Uani 1 1 d . . .
H40A H 1.4487 0.1269 0.2449 0.102 Uiso 1 1 calc R . .
C41 C 1.4510(6) 0.1791(3) 0.1730(5) 0.071(2) Uani 1 1 d . . .
H41A H 1.5146 0.1823 0.1874 0.085 Uiso 1 1 calc R . .
C42 C 1.3962(6) 0.2070(3) 0.1177(5) 0.068(2) Uani 1 1 d . . .
H42A H 1.4234 0.2287 0.0942 0.081 Uiso 1 1 calc R . .
C43 C 1.2998(5) 0.2038(2) 0.0954(4) 0.0572(19) Uani 1 1 d . . .
C44 C 1.2450(7) 0.2388(4) 0.0381(5) 0.110(4) Uani 1 1 d . . .
H44A H 1.1805 0.2326 0.0277 0.165 Uiso 1 1 calc R . .
H44B H 1.2609 0.2342 -0.0047 0.165 Uiso 1 1 calc R . .
H44C H 1.2587 0.2720 0.0549 0.165 Uiso 1 1 calc R . .
C45 C 1.0369(5) 0.0732(2) 0.2887(3) 0.0479(16) Uani 1 1 d . . .
C48 C 0.8379(4) -0.0603(2) 0.2853(3) 0.0418(15) Uani 1 1 d . . .
H48A H 0.8323 -0.0895 0.3081 0.050 Uiso 1 1 calc R . .
C49 C 0.9028(4) -0.05802(18) 0.2504(3) 0.0357(13) Uani 1 1 d . . .
C50 C 0.9600(4) -0.10265(19) 0.2516(3) 0.0406(14) Uani 1 1 d . . .
C51 C 1.0152(5) -0.1214(2) 0.3172(3) 0.0502(17) Uani 1 1 d . . .
H51 H 1.0152 -0.1065 0.3597 0.060 Uiso 1 1 calc R . .
C52 C 0.9590(4) -0.12535(19) 0.1875(3) 0.0377(14) Uani 1 1 d . . .
C53 C 0.7800(4) -0.0210(2) 0.2882(3) 0.0409(14) Uani 1 1 d . . .
C54 C 0.6998(5) -0.0273(3) 0.3128(4) 0.0537(17) Uani 1 1 d . . .
C55 C 0.6897(6) -0.0688(3) 0.3498(5) 0.088(3) Uani 1 1 d . . .
H55A H 0.7368 -0.0919 0.3641 0.106 Uiso 1 1 calc R . .
C56 C 0.6078(8) -0.0763(4) 0.3661(7) 0.121(4) Uani 1 1 d . . .
H56A H 0.6005 -0.1045 0.3905 0.145 Uiso 1 1 calc R . .
C57 C 0.5399(7) -0.0422(5) 0.3460(7) 0.121(4) Uani 1 1 d . . .
H57A H 0.4858 -0.0473 0.3563 0.145 Uiso 1 1 calc R . .
C58 C 0.5497(6) -0.0015(4) 0.3119(5) 0.104(4) Uani 1 1 d . . .
H58A H 0.5024 0.0215 0.2992 0.124 Uiso 1 1 calc R . .
C59 C 0.6282(5) 0.0074(3) 0.2946(4) 0.066(2) Uani 1 1 d . . .
C60 C 0.9887(4) 0.19382(18) -0.1236(3) 0.0359(13) Uani 1 1 d . . .
C61 C 1.0085(4) 0.24378(19) -0.1188(3) 0.0427(15) Uani 1 1 d . . .
H61A H 1.0231 0.2581 -0.1566 0.051 Uiso 1 1 calc R . .
C62 C 1.0081(4) 0.27438(19) -0.0614(3) 0.0394(14) Uani 1 1 d . . .
C66 C 1.0237(7) 0.3572(2) -0.0037(4) 0.075(3) Uani 1 1 d . . .
C63 C 1.0355(7) 0.3263(2) -0.0570(4) 0.080(2) Uani 1 1 d U . .
C64 C 1.0806(9) 0.3450(3) -0.1021(5) 0.117(3) Uani 1 1 d U . .
H64A H 1.0872 0.3252 -0.1387 0.141 Uiso 1 1 calc R . .
C65 C 1.1155(11) 0.3916(3) -0.0944(6) 0.158(3) Uani 1 1 d U . .
H65A H 1.1492 0.4029 -0.1227 0.189 Uiso 1 1 calc R . .
C67 C 1.0488(11) 0.4059(3) -0.0011(6) 0.171(4) Uani 1 1 d U . .
H67A H 1.0318 0.4278 0.0285 0.205 Uiso 1 1 calc R . .
C71 C 1.0991(12) 0.4217(4) -0.0426(7) 0.180(4) Uani 1 1 d U . .
H71A H 1.1230 0.4534 -0.0360 0.216 Uiso 1 1 calc R . .
C68 C 0.9873(4) 0.16758(18) -0.1901(3) 0.0390(14) Uani 1 1 d . . .
C69 C 0.9318(5) 0.1854(2) -0.2572(3) 0.0516(17) Uani 1 1 d . . .
H69A H 0.8961 0.2133 -0.2593 0.062 Uiso 1 1 calc R . .
C70 C 0.9294(5) 0.1623(2) -0.3202(3) 0.0581(19) Uani 1 1 d . . .
H70 H 0.8910 0.1739 -0.3643 0.070 Uiso 1 1 calc R . .
C72 C 0.8140(6) -0.1236(3) 0.0985(4) 0.087(3) Uani 1 1 d . . .
H72A H 0.7819 -0.1093 0.0523 0.130 Uiso 1 1 calc R . .
H72B H 0.7846 -0.1138 0.1325 0.130 Uiso 1 1 calc R . .
H72C H 0.8127 -0.1588 0.0944 0.130 Uiso 1 1 calc R . .
C1S C 0.244(2) 0.9660(10) 0.2984(12) 0.134(6) Uani 0.258(3) 1 d PDU A 1
H1SA H 0.1981 0.9875 0.3080 0.160 Uiso 0.258(3) 1 calc PR A 1
Cl1 Cl 0.296(2) 0.9974(9) 0.2443(13) 0.147(6) Uani 0.258(3) 1 d PDU A 1
Cl2 Cl 0.1895(5) 0.9143(3) 0.2551(4) 0.066(2) Uani 0.258(3) 1 d PDU A 1
Cl3 Cl 0.3260(8) 0.9506(8) 0.3789(6) 0.183(8) Uani 0.258(3) 1 d PDU A 1
C1SA C 0.2608(13) 1.0096(7) 0.2834(9) 0.111(8) Uani 0.404(9) 1 d PDU B 2
H1SB H 0.2061 1.0302 0.2754 0.133 Uiso 0.404(9) 1 calc PR B 2
Cl1A Cl 0.3018(5) 1.0111(2) 0.2081(4) 0.076(2) Uani 0.404(9) 1 d PDU B 2
Cl2A Cl 0.2373(7) 0.9474(3) 0.2929(4) 0.123(4) Uani 0.404(9) 1 d PDU B 2
Cl3A Cl 0.3513(5) 1.0279(4) 0.3598(5) 0.138(4) Uani 0.404(9) 1 d PDU B 2
Cl2B Cl 0.1953(9) 0.9721(6) 0.3528(14) 0.307(15) Uani 0.338(8) 1 d PDU C 3
Cl1B Cl 0.3450(7) 1.0382(4) 0.4032(7) 0.150(5) Uani 0.338(8) 1 d PDU C 3
C1SB C 0.2542(15) 1.0190(9) 0.3310(12) 0.131(6) Uani 0.338(8) 1 d PDU C 3
H1S1 H 0.2116 1.0468 0.3162 0.158 Uiso 0.338(8) 1 calc PR C 3
Cl3B Cl 0.2939(16) 1.0063(7) 0.2602(11) 0.146(5) Uani 0.338(8) 1 d PDU C 3
C79 C 1.1036(10) 0.0559(5) 0.3622(7) 0.091(2) Uani 0.60 1 d PDU D 1
C80 C 1.0777(11) 0.0137(5) 0.3979(7) 0.092(3) Uani 0.60 1 d PDU D 1
H80 H 1.0220 -0.0023 0.3760 0.110 Uiso 0.60 1 calc PR D 1
C83 C 1.2422(11) 0.0631(6) 0.4608(7) 0.103(3) Uani 0.60 1 d PDU D 1
H83A H 1.2977 0.0790 0.4834 0.124 Uiso 0.60 1 calc PR D 1
C82 C 1.1842(10) 0.0800(5) 0.3930(7) 0.097(2) Uani 0.60 1 d PDU D 1
C84 C 1.1331(11) -0.0016(6) 0.4612(7) 0.100(3) Uani 0.60 1 d PDU D 1
H84 H 1.1167 -0.0284 0.4838 0.120 Uiso 0.60 1 calc PR D 1
C85 C 1.2096(11) 0.1233(6) 0.3556(8) 0.103(4) Uani 0.60 1 d PDU D 1
H85A H 1.1562 0.1344 0.3175 0.154 Uiso 0.60 1 calc PR D 1
H85B H 1.2563 0.1137 0.3358 0.154 Uiso 0.60 1 calc PR D 1
H85C H 1.2325 0.1495 0.3896 0.154 Uiso 0.60 1 calc PR D 1
C81 C 1.2170(11) 0.0229(6) 0.4940(8) 0.104(3) Uani 0.60 1 d PDU D 1
H81A H 1.2562 0.0121 0.5384 0.124 Uiso 0.60 1 calc PR D 1
C80A C 1.0716(12) 0.0845(7) 0.4249(9) 0.100(3) Uani 0.40 1 d PDU D 2
C79A C 1.0922(13) 0.0969(8) 0.3613(10) 0.094(3) Uani 0.40 1 d PDU D 2
C82A C 1.1822(15) 0.1454(8) 0.4870(12) 0.110(4) Uani 0.40 1 d PDU D 2
H82A H 1.2127 0.1619 0.5297 0.132 Uiso 0.40 1 calc PR D 2
C84A C 1.1576(14) 0.1334(8) 0.3644(12) 0.098(3) Uani 0.40 1 d PDU D 2
C85A C 1.0021(16) 0.0456(9) 0.4251(12) 0.109(4) Uani 0.40 1 d PDU D 2
H85D H 1.0018 0.0408 0.4734 0.163 Uiso 0.40 1 calc PR D 2
H85E H 1.0182 0.0153 0.4072 0.163 Uiso 0.40 1 calc PR D 2
H85F H 0.9421 0.0558 0.3949 0.163 Uiso 0.40 1 calc PR D 2
C81A C 1.1187(14) 0.1098(8) 0.4917(12) 0.108(3) Uani 0.40 1 d PDU D 2
H81B H 1.1075 0.1029 0.5344 0.130 Uiso 0.40 1 calc PR D 2
C83A C 1.2061(14) 0.1595(8) 0.4276(10) 0.107(3) Uani 0.40 1 d PDU D 2
H83B H 1.2495 0.1837 0.4293 0.128 Uiso 0.40 1 calc PR D 2
Cl4A Cl 1.2006(10) -0.0964(3) 0.6076(4) 0.193(6) Uani 0.382(5) 1 d PDU E 2
Cl6A Cl 1.2317(7) -0.1229(4) 0.4750(4) 0.160(4) Uani 0.382(5) 1 d PDU E 2
Cl5A Cl 1.095(2) -0.1712(11) 0.5192(12) 0.45(3) Uani 0.382(5) 1 d PDU E 2
C2SA C 1.201(2) -0.1414(8) 0.5490(10) 0.190(7) Uani 0.382(5) 1 d PDU E 2
H2S1 H 1.2464 -0.1658 0.5754 0.228 Uiso 0.382(5) 1 calc PR E 2
Cl4 Cl 1.1256(4) -0.1677(3) 0.5519(4) 0.134(2) Uani 0.618(5) 1 d PDU E 1
Cl5 Cl 0.9521(4) -0.1272(3) 0.5025(3) 0.170(3) Uani 0.618(5) 1 d PDU E 1
Cl6 Cl 1.1071(6) -0.0635(3) 0.5346(4) 0.204(4) Uani 0.618(5) 1 d PDU E 1
C2S C 1.0605(10) -0.1162(5) 0.5596(8) 0.121(5) Uani 0.618(5) 1 d PDU E 1
H2SA H 1.0602 -0.1130 0.6091 0.145 Uiso 0.618(5) 1 calc PR E 1

loop_
_atom_site_aniso_label
_atom_site_aniso_U_11
_atom_site_aniso_U_22
_atom_site_aniso_U_33
_atom_site_aniso_U_23
_atom_site_aniso_U_13
_atom_site_aniso_U_12
Fe1 0.0468(5) 0.0162(3) 0.0280(4) 0.0016(3) 0.0187(4) 0.0004(3)
Fe2 0.0461(5) 0.0205(4) 0.0314(4) -0.0027(3) 0.0205(4) -0.0038(3)
Fe3 0.0677(6) 0.0167(4) 0.0351(4) -0.0028(3) 0.0302(4) -0.0073(4)
Fe4 0.0455(5) 0.0204(4) 0.0298(4) 0.0029(3) 0.0205(4) 0.0008(3)
O1 0.043(2) 0.0183(16) 0.0228(18) 0.0012(14) 0.0159(16) -0.0020(15)
O2 0.050(2) 0.0182(17) 0.0306(19) -0.0020(14) 0.0231(18) -0.0044(16)
O3 0.042(2) 0.038(2) 0.039(2) 0.0043(18) 0.0165(19) -0.0012(18)
O4 0.053(3) 0.029(2) 0.030(2) 0.0004(16) 0.0183(19) 0.0034(18)
O5 0.054(3) 0.032(2) 0.047(2) -0.0090(18) 0.027(2) -0.0153(19)
O6 0.059(3) 0.029(2) 0.057(3) -0.006(2) 0.036(2) -0.010(2)
O7 0.058(3) 0.0198(18) 0.030(2) 0.0046(15) 0.0166(18) -0.0012(17)
O8 0.074(3) 0.0173(18) 0.035(2) -0.0011(16) 0.022(2) 0.0004(19)
O10 0.059(3) 0.0203(18) 0.037(2) 0.0064(16) 0.0282(19) 0.0056(17)
O11 0.088(3) 0.0176(18) 0.044(2) -0.0040(16) 0.041(2) -0.0092(19)
O12 0.092(3) 0.0175(18) 0.039(2) -0.0031(16) 0.038(2) -0.0091(19)
O13 0.057(3) 0.0207(18) 0.035(2) -0.0070(16) 0.0231(19) -0.0079(17)
O14 0.057(3) 0.0244(19) 0.031(2) -0.0036(16) 0.0205(19) -0.0033(17)
O15 0.053(3) 0.029(2) 0.036(2) 0.0050(17) 0.018(2) -0.0106(18)
O16 0.042(2) 0.0252(18) 0.034(2) 0.0033(16) 0.0160(17) -0.0007(16)
O17 0.053(2) 0.0188(17) 0.034(2) 0.0034(15) 0.0210(18) 0.0025(16)
O18 0.044(2) 0.0267(19) 0.041(2) 0.0093(17) 0.0241(18) 0.0106(17)
O19 0.054(3) 0.029(2) 0.040(2) 0.0073(17) 0.026(2) 0.0020(18)
O20 0.082(4) 0.090(4) 0.065(3) 0.031(3) 0.045(3) 0.029(3)
O21 0.137(5) 0.033(2) 0.066(3) -0.015(2) 0.066(3) -0.016(3)
O22 0.066(3) 0.034(2) 0.032(2) 0.0057(17) 0.019(2) 0.002(2)
N1 0.040(3) 0.022(2) 0.032(2) -0.0022(18) 0.017(2) -0.0049(19)
N2 0.042(3) 0.020(2) 0.026(2) -0.0035(17) 0.017(2) -0.0040(19)
C1 0.050(3) 0.019(2) 0.035(3) 0.000(2) 0.019(3) -0.002(2)
C2 0.041(3) 0.018(2) 0.034(3) -0.001(2) 0.020(3) -0.005(2)
C3 0.049(4) 0.028(3) 0.034(3) 0.003(2) 0.024(3) -0.004(2)
C4 0.043(3) 0.021(2) 0.035(3) -0.001(2) 0.019(3) -0.005(2)
C5 0.033(3) 0.025(3) 0.029(3) 0.003(2) 0.010(2) 0.000(2)
C6 0.034(3) 0.028(3) 0.038(3) -0.001(2) 0.017(3) 0.000(2)
C7 0.050(4) 0.036(3) 0.042(3) 0.000(3) 0.023(3) 0.008(3)
C8 0.080(5) 0.045(4) 0.044(4) -0.003(3) 0.033(4) 0.010(4)
C9 0.068(5) 0.045(4) 0.056(4) -0.005(3) 0.032(4) 0.013(3)
C10 0.047(4) 0.039(3) 0.061(4) 0.011(3) 0.018(3) 0.015(3)
C11 0.039(3) 0.039(3) 0.041(3) 0.003(3) 0.015(3) 0.007(3)
C12 0.081(5) 0.045(4) 0.048(4) 0.006(3) 0.014(4) 0.021(4)
C13 0.043(3) 0.025(3) 0.030(3) -0.007(2) 0.017(3) -0.006(2)
C14 0.046(4) 0.032(3) 0.037(3) -0.011(2) 0.021(3) -0.007(3)
C15 0.071(5) 0.052(4) 0.037(4) -0.016(3) 0.021(3) -0.007(3)
C16 0.118(7) 0.084(6) 0.045(4) -0.031(4) 0.033(5) -0.023(6)
C17 0.142(9) 0.062(5) 0.077(6) -0.037(5) 0.068(6) -0.018(6)
C18 0.117(7) 0.041(4) 0.095(7) -0.010(4) 0.072(6) 0.009(4)
C19 0.072(5) 0.037(3) 0.056(4) -0.002(3) 0.039(4) 0.005(3)
C20 0.099(7) 0.066(5) 0.099(7) 0.032(5) 0.062(6) 0.036(5)
C21 0.041(3) 0.025(3) 0.036(3) -0.002(2) 0.020(3) 0.002(2)
C22 0.039(3) 0.025(3) 0.048(4) -0.004(2) 0.014(3) 0.002(2)
C23 0.055(4) 0.048(4) 0.052(4) -0.017(3) 0.012(3) 0.006(3)
C24 0.071(5) 0.083(6) 0.064(5) -0.029(5) 0.019(4) -0.004(5)
C25 0.056(5) 0.070(5) 0.072(6) -0.029(4) 0.014(4) -0.005(4)
C26 0.061(5) 0.037(4) 0.098(6) -0.005(4) 0.038(4) -0.005(3)
C27 0.056(4) 0.027(3) 0.065(4) -0.003(3) 0.025(3) -0.008(3)
C28 0.084(6) 0.055(4) 0.080(6) 0.002(4) 0.034(5) -0.030(4)
C29 0.055(4) 0.024(3) 0.036(3) 0.008(2) 0.027(3) 0.010(3)
C30 0.043(3) 0.030(3) 0.040(3) 0.015(2) 0.023(3) 0.012(3)
C31 0.060(4) 0.041(4) 0.050(4) 0.018(3) 0.019(3) -0.002(3)
C32 0.068(5) 0.060(5) 0.067(5) 0.042(4) 0.022(4) 0.006(4)
C33 0.047(4) 0.076(5) 0.054(4) 0.040(4) 0.015(3) 0.022(4)
C34 0.054(4) 0.054(4) 0.047(4) 0.012(3) 0.003(3) 0.010(3)
C35 0.042(4) 0.035(3) 0.050(4) 0.019(3) 0.010(3) 0.010(3)
C36 0.071(5) 0.059(5) 0.076(5) 0.030(4) -0.012(4) -0.018(4)
C37 0.065(4) 0.020(3) 0.057(4) -0.018(3) 0.039(4) -0.013(3)
C38 0.067(5) 0.021(3) 0.064(4) -0.016(3) 0.037(4) -0.013(3)
C39 0.064(5) 0.043(4) 0.120(7) 0.007(4) 0.058(5) 0.001(4)
C40 0.080(6) 0.055(5) 0.137(8) 0.021(5) 0.058(6) 0.019(4)
C41 0.059(5) 0.042(4) 0.118(7) -0.012(4) 0.040(5) -0.001(4)
C42 0.074(6) 0.045(4) 0.094(6) -0.016(4) 0.040(5) -0.030(4)
C43 0.071(5) 0.038(4) 0.070(5) -0.016(3) 0.033(4) -0.026(3)
C44 0.097(7) 0.117(8) 0.110(8) 0.029(7) 0.027(6) -0.064(6)
C45 0.057(4) 0.052(4) 0.031(3) 0.005(3) 0.009(3) -0.005(3)
C48 0.066(4) 0.026(3) 0.042(3) 0.006(2) 0.029(3) -0.005(3)
C49 0.062(4) 0.020(3) 0.028(3) 0.000(2) 0.019(3) 0.002(2)
C50 0.074(4) 0.022(3) 0.033(3) 0.008(2) 0.027(3) 0.004(3)
C51 0.098(5) 0.028(3) 0.031(3) 0.003(2) 0.030(3) 0.010(3)
C52 0.066(4) 0.022(3) 0.031(3) 0.005(2) 0.025(3) -0.001(3)
C53 0.059(4) 0.039(3) 0.031(3) 0.003(3) 0.022(3) -0.012(3)
C54 0.057(4) 0.058(4) 0.048(4) 0.007(3) 0.021(3) -0.016(4)
C55 0.084(6) 0.074(6) 0.133(8) 0.037(5) 0.069(6) -0.005(5)
C56 0.114(9) 0.114(9) 0.170(11) 0.050(8) 0.092(9) -0.020(7)
C57 0.064(6) 0.162(12) 0.154(11) 0.056(9) 0.059(7) 0.003(7)
C58 0.064(6) 0.159(10) 0.100(7) 0.051(7) 0.043(5) 0.011(6)
C59 0.055(5) 0.095(6) 0.054(4) 0.010(4) 0.028(4) 0.003(4)
C60 0.061(4) 0.020(3) 0.034(3) 0.004(2) 0.026(3) -0.002(3)
C61 0.077(5) 0.021(3) 0.042(3) 0.003(2) 0.036(3) -0.006(3)
C62 0.062(4) 0.023(3) 0.045(3) 0.000(2) 0.033(3) -0.005(3)
C66 0.150(8) 0.031(3) 0.067(5) -0.013(3) 0.065(5) -0.024(4)
C63 0.175(8) 0.025(3) 0.077(5) -0.012(3) 0.090(5) -0.031(4)
C64 0.252(8) 0.041(4) 0.110(5) -0.025(4) 0.129(5) -0.062(5)
C65 0.339(9) 0.062(5) 0.136(6) -0.034(4) 0.165(6) -0.081(6)
C67 0.402(13) 0.050(5) 0.143(7) -0.047(5) 0.201(8) -0.091(7)
C71 0.390(11) 0.063(5) 0.152(7) -0.044(5) 0.180(7) -0.095(6)
C68 0.073(4) 0.018(3) 0.037(3) 0.000(2) 0.032(3) -0.003(3)
C69 0.094(5) 0.027(3) 0.040(4) 0.006(3) 0.032(4) 0.012(3)
C70 0.100(6) 0.040(4) 0.033(3) 0.007(3) 0.020(4) 0.023(4)
C72 0.102(7) 0.085(6) 0.056(5) 0.011(4) 0.002(5) -0.046(5)
C1S 0.067(10) 0.140(11) 0.180(13) -0.085(10) 0.022(8) 0.016(9)
Cl1 0.061(6) 0.168(11) 0.199(13) -0.073(10) 0.024(9) -0.001(8)
Cl2 0.063(5) 0.078(5) 0.051(4) 0.022(4) 0.013(4) 0.018(4)
Cl3 0.081(7) 0.37(3) 0.089(7) -0.107(10) 0.015(6) -0.010(11)
C1SA 0.10(2) 0.141(16) 0.083(16) -0.012(15) 0.014(11) 0.092(14)
Cl1A 0.065(4) 0.074(4) 0.081(4) -0.009(3) 0.014(3) 0.034(3)
Cl2A 0.137(8) 0.142(8) 0.086(5) 0.054(5) 0.033(5) 0.050(6)
Cl3A 0.088(5) 0.237(11) 0.074(5) -0.029(6) 0.006(4) 0.062(6)
Cl2B 0.134(10) 0.188(15) 0.54(4) 0.23(2) 0.037(14) 0.040(9)
Cl1B 0.128(8) 0.191(11) 0.099(8) -0.031(7) -0.006(6) 0.081(7)
C1SB 0.065(10) 0.138(12) 0.180(14) -0.081(10) 0.026(9) 0.015(9)
Cl3B 0.071(5) 0.160(9) 0.190(11) -0.096(7) 0.019(6) 0.029(6)
C79 0.101(5) 0.115(5) 0.051(4) 0.012(4) 0.016(4) -0.008(4)
C80 0.105(6) 0.112(6) 0.052(4) 0.017(4) 0.017(4) -0.004(5)
C83 0.109(6) 0.123(6) 0.061(5) 0.022(4) 0.006(4) -0.005(5)
C82 0.106(5) 0.117(5) 0.057(4) 0.014(4) 0.011(4) -0.010(4)
C84 0.113(6) 0.117(6) 0.061(5) 0.019(5) 0.016(5) -0.002(5)
C85 0.114(8) 0.112(7) 0.066(6) 0.011(6) 0.007(6) -0.026(7)
C81 0.112(6) 0.123(6) 0.062(5) 0.022(5) 0.010(5) 0.000(5)
C80A 0.108(6) 0.123(6) 0.058(4) 0.011(4) 0.013(4) -0.014(5)
C79A 0.103(5) 0.115(6) 0.053(4) 0.014(4) 0.012(4) -0.012(5)
C82A 0.117(7) 0.125(7) 0.068(5) 0.006(6) 0.005(6) -0.014(6)
C84A 0.107(6) 0.115(6) 0.059(4) 0.011(4) 0.008(4) -0.013(5)
C85A 0.116(8) 0.133(8) 0.067(7) 0.021(7) 0.018(7) -0.018(7)
C81A 0.115(7) 0.129(7) 0.066(5) 0.007(5) 0.010(5) -0.013(6)
C83A 0.115(7) 0.120(7) 0.066(5) 0.009(5) 0.003(5) -0.015(6)
Cl4A 0.399(17) 0.085(5) 0.064(4) 0.017(4) 0.034(7) 0.025(7)
Cl6A 0.198(10) 0.150(8) 0.097(6) -0.015(5) 0.002(6) -0.018(7)
Cl5A 0.76(5) 0.45(4) 0.22(2) -0.15(2) 0.25(3) -0.42(4)
C2SA 0.394(19) 0.079(10) 0.066(9) 0.023(8) 0.036(11) 0.006(12)
Cl4 0.143(5) 0.142(5) 0.144(5) 0.012(4) 0.082(4) 0.044(4)
Cl5 0.133(5) 0.265(8) 0.097(4) -0.077(4) 0.016(3) 0.044(5)
Cl6 0.301(10) 0.161(6) 0.207(8) -0.020(5) 0.160(8) 0.007(6)
C2S 0.176(16) 0.123(13) 0.065(10) -0.001(10) 0.042(10) 0.012(11)

loop_
_atom_type_symbol
_atom_type_description
_atom_type_scat_dispersion_real
_atom_type_scat_dispersion_imag
_atom_type_scat_source
C C 0.0033 0.0016 'International Tables Vol C Tables 4.2.6.8 and 6.1.1.4'
H H 0.0000 0.0000 'International Tables Vol C Tables 4.2.6.8 and 6.1.1.4'
N N 0.0061 0.0033 'International Tables Vol C Tables 4.2.6.8 and 6.1.1.4'
O O 0.0106 0.0060 'International Tables Vol C Tables 4.2.6.8 and 6.1.1.4'
Cl Cl 0.1484 0.1585 'International Tables Vol C Tables 4.2.6.8 and 6.1.1.4'
Fe Fe 0.3463 0.8444 'International Tables Vol C Tables 4.2.6.8 and 6.1.1.4'

loop_
_geom_angle_atom_site_label_1
_geom_angle_atom_site_label_2
_geom_angle_atom_site_label_3
_geom_angle
_geom_angle_site_symmetry_1
_geom_angle_site_symmetry_3
O1 Fe1 O2 81.64(14) . .
O1 Fe1 O7 173.64(15) . .
O2 Fe1 O7 92.89(15) . .
O1 Fe1 O16 94.88(14) . .
O2 Fe1 O16 168.53(14) . .
O7 Fe1 O16 89.88(15) . .
O1 Fe1 O17 93.57(14) . .
O2 Fe1 O17 100.51(14) . .
O7 Fe1 O17 90.60(14) . .
O16 Fe1 O17 90.58(15) . .
O1 Fe1 N2 90.51(14) . .
O2 Fe1 N2 87.05(14) . .
O7 Fe1 N2 85.96(15) . .
O16 Fe1 N2 82.04(15) . .
O17 Fe1 N2 171.85(16) . .
O1 Fe1 Fe2 41.47(10) . .
O2 Fe1 Fe2 40.75(10) . .
O7 Fe1 Fe2 133.44(11) . .
O16 Fe1 Fe2 136.28(10) . .
O17 Fe1 Fe2 93.96(11) . .
N2 Fe1 Fe2 93.77(11) . .
O2 Fe2 O1 82.74(14) . .
O2 Fe2 O5 96.75(16) . .
O1 Fe2 O5 170.32(15) . .
O2 Fe2 O14 93.75(15) . .
O1 Fe2 O14 99.38(15) . .
O5 Fe2 O14 90.30(15) . .
O2 Fe2 O3 175.00(15) . .
O1 Fe2 O3 92.27(14) . .
O5 Fe2 O3 88.14(16) . .
O14 Fe2 O3 87.28(15) . .
O2 Fe2 N1 91.80(15) . .
O1 Fe2 N1 88.48(15) . .
O5 Fe2 N1 81.88(15) . .
O14 Fe2 N1 170.89(16) . .
O3 Fe2 N1 87.81(16) . .
O2 Fe2 Fe1 42.02(10) . .
O1 Fe2 Fe1 41.32(10) . .
O5 Fe2 Fe1 138.74(12) . .
O14 Fe2 Fe1 93.29(12) . .
O3 Fe2 Fe1 133.07(11) . .
N1 Fe2 Fe1 95.67(12) . .
O2 Fe3 O12 92.89(14) . .
O2 Fe3 O13 95.92(14) . .
O12 Fe3 O13 171.19(14) . .
O2 Fe3 O8 94.27(15) . .
O12 Fe3 O8 87.21(17) . .
O13 Fe3 O8 92.03(16) . .
O2 Fe3 O11 178.83(17) . .
O12 Fe3 O11 86.79(14) . .
O13 Fe3 O11 84.41(14) . .
O8 Fe3 O11 86.85(17) . .
O2 Fe3 O6 95.19(16) . .
O12 Fe3 O6 88.02(17) . .
O13 Fe3 O6 91.27(16) . .
O8 Fe3 O6 169.60(16) . .
O11 Fe3 O6 83.67(17) . .
O1 Fe4 O10 95.12(14) . .
O1 Fe4 O18 96.10(14) . .
O10 Fe4 O18 168.78(14) . .
O1 Fe4 O19 177.16(16) . .
O10 Fe4 O19 86.68(14) . .
O18 Fe4 O19 82.13(14) . .
O1 Fe4 O15 93.98(15) . .
O10 Fe4 O15 88.13(16) . .
O18 Fe4 O15 91.43(16) . .
O19 Fe4 O15 83.88(15) . .
O1 Fe4 O4 96.35(15) . .
O10 Fe4 O4 86.96(15) . .
O18 Fe4 O4 91.45(15) . .
O19 Fe4 O4 85.93(15) . .
O15 Fe4 O4 168.92(14) . .
Fe4 O1 Fe1 121.53(19) . .
Fe4 O1 Fe2 126.69(18) . .
Fe1 O1 Fe2 97.21(14) . .
Fe3 O2 Fe2 120.86(18) . .
Fe3 O2 Fe1 126.4(2) . .
Fe2 O2 Fe1 97.24(14) . .
C45 O3 Fe2 123.1(4) . .
C45 O4 Fe4 126.5(4) . .
C37 O5 Fe2 133.9(4) . .
C37 O6 Fe3 132.2(4) . .
C29 O7 Fe1 126.7(4) . .
C29 O8 Fe3 123.8(3) . .
C49 O10 Fe4 127.8(4) . .
C62 O11 Fe3 130.4(3) . .
C60 O12 Fe3 128.6(3) . .
C13 O13 Fe3 132.6(3) . .
C13 O14 Fe2 132.2(3) . .
C21 O15 Fe4 130.9(3) . .
C21 O16 Fe1 133.1(4) . .
C5 O17 Fe1 131.0(3) . .
C5 O18 Fe4 132.6(3) . .
C53 O19 Fe4 128.3(4) . .
C52 O22 C72 115.6(5) . .
C4 N1 C3 117.0(4) . .
C4 N1 Fe2 118.3(3) . .
C3 N1 Fe2 124.5(3) . .
C1 N2 C2 116.8(4) . .
C1 N2 Fe1 124.4(3) . .
C2 N2 Fe1 118.5(3) . .
N2 C1 C3 122.1(5) . 3_755
N2 C1 H1 119.0 . .
C3 C1 H1 119.0 3_755 .
N2 C2 C4 121.6(5) . 3_755
N2 C2 H2 119.2 . .
C4 C2 H2 119.2 3_755 .
N1 C3 C1 120.7(5) . 3_755
N1 C3 H3 119.6 . .
C1 C3 H3 119.6 3_755 .
N1 C4 C2 121.9(5) . 3_755
N1 C4 H4 119.1 . .
C2 C4 H4 119.1 3_755 .
O18 C5 O17 125.3(5) . .
O18 C5 C6 116.8(4) . .
O17 C5 C6 118.0(4) . .
C11 C6 C7 119.9(5) . .
C11 C6 C5 123.5(5) . .
C7 C6 C5 116.6(5) . .
C8 C7 C6 120.9(6) . .
C8 C7 H7A 119.5 . .
C6 C7 H7A 119.5 . .
C9 C8 C7 119.5(6) . .
C9 C8 H8A 120.2 . .
C7 C8 H8A 120.2 . .
C10 C9 C8 120.2(6) . .
C10 C9 H9A 119.9 . .
C8 C9 H9A 119.9 . .
C9 C10 C11 122.0(6) . .
C9 C10 H10A 119.0 . .
C11 C10 H10A 119.0 . .
C6 C11 C10 117.3(5) . .
C6 C11 C12 124.0(5) . .
C10 C11 C12 118.7(5) . .
C11 C12 H12A 109.5 . .
C11 C12 H12B 109.5 . .
H12A C12 H12B 109.5 . .
C11 C12 H12C 109.5 . .
H12A C12 H12C 109.5 . .
H12B C12 H12C 109.5 . .
O13 C13 O14 124.4(5) . .
O13 C13 C14 119.0(5) . .
O14 C13 C14 116.6(5) . .
C15 C14 C19 120.6(5) . .
C15 C14 C13 118.1(5) . .
C19 C14 C13 121.3(5) . .
C16 C15 C14 120.3(7) . .
C16 C15 H15A 119.9 . .
C14 C15 H15A 119.9 . .
C15 C16 C17 119.4(8) . .
C15 C16 H16A 120.3 . .
C17 C16 H16A 120.3 . .
C18 C17 C16 120.8(7) . .
C18 C17 H17A 119.6 . .
C16 C17 H17A 119.6 . .
C17 C18 C19 121.8(7) . .
C17 C18 H18A 119.1 . .
C19 C18 H18A 119.1 . .
C14 C19 C18 117.0(7) . .
C14 C19 C20 124.2(6) . .
C18 C19 C20 118.7(7) . .
C19 C20 H20A 109.5 . .
C19 C20 H20B 109.5 . .
H20A C20 H20B 109.5 . .
C19 C20 H20C 109.5 . .
H20A C20 H20C 109.5 . .
H20B C20 H20C 109.5 . .
O15 C21 O16 124.3(5) . .
O15 C21 C22 118.9(5) . .
O16 C21 C22 116.7(5) . .
C27 C22 C23 119.8(6) . .
C27 C22 C21 123.2(5) . .
C23 C22 C21 117.0(5) . .
C24 C23 C22 121.9(7) . .
C24 C23 H23A 119.0 . .
C22 C23 H23A 119.0 . .
C23 C24 C25 119.1(8) . .
C23 C24 H24A 120.5 . .
C25 C24 H24A 120.5 . .
C24 C25 C26 121.9(7) . .
C24 C25 H25A 119.1 . .
C26 C25 H25A 119.1 . .
C25 C26 C27 120.8(7) . .
C25 C26 H26A 119.6 . .
C27 C26 H26A 119.6 . .
C22 C27 C26 116.5(6) . .
C22 C27 C28 124.4(6) . .
C26 C27 C28 119.1(6) . .
C27 C28 H28A 109.5 . .
C27 C28 H28B 109.5 . .
H28A C28 H28B 109.5 . .
C27 C28 H28C 109.5 . .
H28A C28 H28C 109.5 . .
H28B C28 H28C 109.5 . .
O8 C29 O7 123.0(5) . .
O8 C29 C30 119.4(5) . .
O7 C29 C30 117.6(5) . .
C31 C30 C35 119.8(5) . .
C31 C30 C29 115.9(6) . .
C35 C30 C29 124.2(5) . .
C32 C31 C30 121.1(7) . .
C32 C31 H31A 119.5 . .
C30 C31 H31A 119.5 . .
C33 C32 C31 118.9(6) . .
C33 C32 H32A 120.5 . .
C31 C32 H32A 120.5 . .
C34 C33 C32 120.5(6) . .
C34 C33 H33A 119.8 . .
C32 C33 H33A 119.8 . .
C33 C34 C35 122.3(7) . .
C33 C34 H34A 118.8 . .
C35 C34 H34A 118.8 . .
C30 C35 C34 117.1(6) . .
C30 C35 C36 123.2(5) . .
C34 C35 C36 119.7(6) . .
C35 C36 H36A 109.5 . .
C35 C36 H36B 109.5 . .
H36A C36 H36B 109.5 . .
C35 C36 H36C 109.5 . .
H36A C36 H36C 109.5 . .
H36B C36 H36C 109.5 . .
O6 C37 O5 123.2(6) . .
O6 C37 C38 120.7(5) . .
O5 C37 C38 116.2(6) . .
C39 C38 C43 119.5(7) . .
C39 C38 C37 117.8(6) . .
C43 C38 C37 122.7(7) . .
C40 C39 C38 121.9(7) . .
C40 C39 H39A 119.0 . .
C38 C39 H39A 119.0 . .
C39 C40 C41 119.3(8) . .
C39 C40 H40A 120.4 . .
C41 C40 H40A 120.4 . .
C42 C41 C40 119.9(8) . .
C42 C41 H41A 120.1 . .
C40 C41 H41A 120.1 . .
C41 C42 C43 121.7(7) . .
C41 C42 H42A 119.2 . .
C43 C42 H42A 119.2 . .
C38 C43 C42 117.7(7) . .
C38 C43 C44 124.3(7) . .
C42 C43 C44 117.9(6) . .
C43 C44 H44A 109.5 . .
C43 C44 H44B 109.5 . .
H44A C44 H44B 109.5 . .
C43 C44 H44C 109.5 . .
H44A C44 H44C 109.5 . .
H44B C44 H44C 109.5 . .
O4 C45 O3 126.7(6) . .
O4 C45 C79A 111.3(9) . .
O3 C45 C79A 118.4(9) . .
O4 C45 C79 116.3(7) . .
O3 C45 C79 112.8(7) . .
C79A C45 C79 42.9(8) . .
C49 C48 C53 123.7(5) . .
C49 C48 H48A 118.1 . .
C53 C48 H48A 118.1 . .
O10 C49 C48 126.5(5) . .
O10 C49 C50 115.3(5) . .
C48 C49 C50 118.2(5) . .
C51 C50 C52 119.7(5) . .
C51 C50 C49 119.4(5) . .
C52 C50 C49 120.9(5) . .
C50 C51 C70 120.9(5) . 3_755
C50 C51 H51 119.6 . .
C70 C51 H51 119.6 3_755 .
O22 C52 C50 120.8(5) . .
O22 C52 C68 119.5(5) . 3_755
C50 C52 C68 119.7(5) . 3_755
O19 C53 C48 123.0(5) . .
O19 C53 C54 114.7(6) . .
C48 C53 C54 122.3(5) . .
C55 C54 C59 117.9(7) . .
C55 C54 C53 121.3(7) . .
C59 C54 C53 120.6(6) . .
C54 C55 C56 120.1(9) . .
C54 C55 H55A 119.9 . .
C56 C55 H55A 119.9 . .
C57 C56 C55 119.6(9) . .
C57 C56 H56A 120.2 . .
C55 C56 H56A 120.2 . .
C58 C57 C56 120.8(9) . .
C58 C57 H57A 119.6 . .
C56 C57 H57A 119.6 . .
C57 C58 C59 121.7(10) . .
C57 C58 H58A 119.1 . .
C59 C58 H58A 119.1 . .
O20 C59 C58 116.3(8) . .
O20 C59 C54 123.9(6) . .
C58 C59 C54 119.8(8) . .
O12 C60 C61 125.9(5) . .
O12 C60 C68 116.2(4) . .
C61 C60 C68 118.0(5) . .
C60 C61 C62 125.1(5) . .
C60 C61 H61A 117.4 . .
C62 C61 H61A 117.4 . .
O11 C62 C61 122.4(5) . .
O11 C62 C63 114.9(5) . .
C61 C62 C63 122.7(5) . .
O21 C66 C67 116.8(6) . .
O21 C66 C63 123.1(6) . .
C67 C66 C63 120.1(7) . .
C64 C63 C66 118.1(6) . .
C64 C63 C62 120.6(6) . .
C66 C63 C62 121.1(6) . .
C65 C64 C63 122.0(8) . .
C65 C64 H64A 119.0 . .
C63 C64 H64A 119.0 . .
C64 C65 C71 117.9(9) . .
C64 C65 H65A 121.1 . .
C71 C65 H65A 121.1 . .
C71 C67 C66 119.3(9) . .
C71 C67 H67A 120.4 . .
C66 C67 H67A 120.4 . .
C67 C71 C65 121.8(9) . .
C67 C71 H71A 119.1 . .
C65 C71 H71A 119.1 . .
C69 C68 C52 119.1(5) . 3_755
C69 C68 C60 119.4(5) . .
C52 C68 C60 121.5(5) 3_755 .
C70 C69 C68 120.9(6) . .
C70 C69 H69A 119.5 . .
C68 C69 H69A 119.5 . .
C69 C70 C51 119.5(6) . 3_755
C69 C70 H70 120.2 . .
C51 C70 H70 120.2 3_755 .
O22 C72 H72A 109.5 . .
O22 C72 H72B 109.5 . .
H72A C72 H72B 109.5 . .
O22 C72 H72C 109.5 . .
H72A C72 H72C 109.5 . .
H72B C72 H72C 109.5 . .
Cl2 C1S Cl3 110.4(15) . .
Cl2 C1S Cl1 110.2(16) . .
Cl3 C1S Cl1 109.4(16) . .
Cl2 C1S H1SA 109.0 . .
Cl3 C1S H1SA 109.0 . .
Cl1 C1S H1SA 109.0 . .
Cl2A C1SA Cl3A 108.5(11) . .
Cl2A C1SA Cl1A 104.6(10) . .
Cl3A C1SA Cl1A 107.8(10) . .
Cl2A C1SA H1SB 111.9 . .
Cl3A C1SA H1SB 111.9 . .
Cl1A C1SA H1SB 111.9 . .
Cl1B C1SB Cl2B 112.1(14) . .
Cl1B C1SB Cl3B 108.6(12) . .
Cl2B C1SB Cl3B 114.3(14) . .
Cl1B C1SB H1S1 107.1 . .
Cl2B C1SB H1S1 107.1 . .
Cl3B C1SB H1S1 107.1 . .
C82 C79 C80 121.1(14) . .
C82 C79 C45 119.9(13) . .
C80 C79 C45 119.0(12) . .
C84 C80 C79 120.3(16) . .
C84 C80 H80 119.9 . .
C79 C80 H80 119.9 . .
C81 C83 C82 120.7(16) . .
C81 C83 H83A 119.7 . .
C82 C83 H83A 119.7 . .
C79 C82 C83 117.7(15) . .
C79 C82 C85 120.4(14) . .
C83 C82 C85 122.0(15) . .
C80 C84 C81 119.4(16) . .
C80 C84 H84 120.3 . .
C81 C84 H84 120.3 . .
C82 C85 H85A 109.5 . .
C82 C85 H85B 109.5 . .
H85A C85 H85B 109.5 . .
C82 C85 H85C 109.5 . .
H85A C85 H85C 109.5 . .
H85B C85 H85C 109.5 . .
C83 C81 C84 120.9(15) . .
C83 C81 H81A 119.6 . .
C84 C81 H81A 119.6 . .
C79A C80A C81A 120(2) . .
C79A C80A C85A 122.1(19) . .
C81A C80A C85A 118.4(19) . .
C84A C79A C80A 120(2) . .
C84A C79A C45 120.4(16) . .
C80A C79A C45 119.8(17) . .
C83A C82A C81A 129(2) . .
C83A C82A H82A 115.5 . .
C81A C82A H82A 115.5 . .
C79A C84A C83A 124(2) . .
C80A C85A H85D 109.5 . .
C80A C85A H85E 109.5 . .
H85D C85A H85E 109.5 . .
C80A C85A H85F 109.5 . .
H85D C85A H85F 109.5 . .
H85E C85A H85F 109.5 . .
C82A C81A C80A 115(2) . .
C82A C81A H81B 122.6 . .
C80A C81A H81B 122.6 . .
C82A C83A C84A 113(2) . .
C82A C83A H83B 123.5 . .
C84A C83A H83B 123.5 . .
Cl4A C2SA Cl5A 110.8(14) . .
Cl4A C2SA Cl6A 115.0(12) . .
Cl5A C2SA Cl6A 109.7(12) . .
Cl4A C2SA H2S1 107.0 . .
Cl5A C2SA H2S1 107.0 . .
Cl6A C2SA H2S1 107.0 . .
Cl5 C2S Cl6 111.4(9) . .
Cl5 C2S Cl4 105.4(8) . .
Cl6 C2S Cl4 109.4(9) . .
Cl5 C2S H2SA 110.2 . .
Cl6 C2S H2SA 110.2 . .
Cl4 C2S H2SA 110.2 . .

loop_
_geom_bond_atom_site_label_1
_geom_bond_atom_site_label_2
_geom_bond_distance
_geom_bond_site_symmetry_2
Fe1 O1 1.936(3) .
Fe1 O2 1.963(4) .
Fe1 O7 2.001(4) .
Fe1 O16 2.013(4) .
Fe1 O17 2.019(3) .
Fe1 N2 2.251(4) .
Fe1 Fe2 2.9087(12) .
Fe2 O2 1.914(4) .
Fe2 O1 1.942(3) .
Fe2 O5 2.007(4) .
Fe2 O14 2.010(3) .
Fe2 O3 2.016(4) .
Fe2 N1 2.223(4) .
Fe3 O2 1.858(3) .
Fe3 O12 2.013(4) .
Fe3 O13 2.014(3) .
Fe3 O8 2.025(4) .
Fe3 O11 2.035(3) .
Fe3 O6 2.057(4) .
Fe4 O1 1.847(3) .
Fe4 O10 2.004(3) .
Fe4 O18 2.025(3) .
Fe4 O19 2.031(4) .
Fe4 O15 2.043(4) .
Fe4 O4 2.049(4) .
O3 C45 1.261(7) .
O4 C45 1.246(7) .
O5 C37 1.273(7) .
O6 C37 1.257(8) .
O7 C29 1.283(6) .
O8 C29 1.267(7) .
O10 C49 1.285(6) .
O11 C62 1.280(6) .
O12 C60 1.281(6) .
O13 C13 1.263(6) .
O14 C13 1.274(6) .
O15 C21 1.253(6) .
O16 C21 1.272(6) .
O17 C5 1.263(6) .
O18 C5 1.259(6) .
O19 C53 1.276(6) .
O20 C59 1.341(9) .
O21 C66 1.323(8) .
O22 C52 1.373(7) .
O22 C72 1.390(9) .
N1 C4 1.335(6) .
N1 C3 1.342(6) .
N2 C1 1.330(6) .
N2 C2 1.339(6) .
C1 C3 1.392(7) 3_755
C1 H1 0.9300 .
C2 C4 1.379(7) 3_755
C2 H2 0.9300 .
C3 C1 1.392(7) 3_755
C3 H3 0.9300 .
C4 C2 1.379(7) 3_755
C4 H4 0.9300 .
C5 C6 1.499(7) .
C6 C11 1.387(8) .
C6 C7 1.407(8) .
C7 C8 1.379(8) .
C7 H7A 0.9300 .
C8 C9 1.371(9) .
C8 H8A 0.9300 .
C9 C10 1.368(9) .
C9 H9A 0.9300 .
C10 C11 1.415(8) .
C10 H10A 0.9300 .
C11 C12 1.503(8) .
C12 H12A 0.9600 .
C12 H12B 0.9600 .
C12 H12C 0.9600 .
C13 C14 1.493(7) .
C14 C15 1.391(8) .
C14 C19 1.392(8) .
C15 C16 1.377(9) .
C15 H15A 0.9300 .
C16 C17 1.377(12) .
C16 H16A 0.9300 .
C17 C18 1.345(12) .
C17 H17A 0.9300 .
C18 C19 1.413(9) .
C18 H18A 0.9300 .
C19 C20 1.476(10) .
C20 H20A 0.9600 .
C20 H20B 0.9600 .
C20 H20C 0.9600 .
C21 C22 1.498(8) .
C22 C27 1.392(8) .
C22 C23 1.410(8) .
C23 C24 1.348(10) .
C23 H23A 0.9300 .
C24 C25 1.350(11) .
C24 H24A 0.9300 .
C25 C26 1.370(11) .
C25 H25A 0.9300 .
C26 C27 1.426(9) .
C26 H26A 0.9300 .
C27 C28 1.453(10) .
C28 H28A 0.9600 .
C28 H28B 0.9600 .
C28 H28C 0.9600 .
C29 C30 1.484(8) .
C30 C31 1.392(8) .
C30 C35 1.393(8) .
C31 C32 1.380(9) .
C31 H31A 0.9300 .
C32 C33 1.373(10) .
C32 H32A 0.9300 .
C33 C34 1.351(9) .
C33 H33A 0.9300 .
C34 C35 1.402(8) .
C34 H34A 0.9300 .
C35 C36 1.517(9) .
C36 H36A 0.9600 .
C36 H36B 0.9600 .
C36 H36C 0.9600 .
C37 C38 1.496(9) .
C38 C39 1.377(10) .
C38 C43 1.394(9) .
C39 C40 1.372(11) .
C39 H39A 0.9300 .
C40 C41 1.375(11) .
C40 H40A 0.9300 .
C41 C42 1.366(11) .
C41 H41A 0.9300 .
C42 C43 1.405(10) .
C42 H42A 0.9300 .
C43 C44 1.502(11) .
C44 H44A 0.9600 .
C44 H44B 0.9600 .
C44 H44C 0.9600 .
C45 C79A 1.54(2) .
C45 C79 1.544(15) .
C48 C49 1.388(8) .
C48 C53 1.405(8) .
C48 H48A 0.9300 .
C49 C50 1.496(8) .
C50 C51 1.386(8) .
C50 C52 1.400(7) .
C51 C70 1.390(8) 3_755
C51 H51 0.9300 .
C52 C68 1.406(8) 3_755
C53 C54 1.476(9) .
C54 C55 1.381(9) .
C54 C59 1.405(10) .
C55 C56 1.415(12) .
C55 H55A 0.9300 .
C56 C57 1.356(14) .
C56 H56A 0.9300 .
C57 C58 1.329(13) .
C57 H57A 0.9300 .
C58 C59 1.380(10) .
C58 H58A 0.9300 .
C60 C61 1.389(7) .
C60 C68 1.486(7) .
C61 C62 1.404(7) .
C61 H61A 0.9300 .
C62 C63 1.468(8) .
C66 C67 1.375(10) .
C66 C63 1.402(9) .
C63 C64 1.393(10) .
C64 C65 1.364(11) .
C64 H64A 0.9300 .
C65 C71 1.394(14) .
C65 H65A 0.9300 .
C67 C71 1.365(14) .
C67 H67A 0.9300 .
C71 H71A 0.9300 .
C68 C69 1.401(8) .
C68 C52 1.406(8) 3_755
C69 C70 1.379(8) .
C69 H69A 0.9300 .
C70 C51 1.390(8) 3_755
C70 H70 0.9300 .
C72 H72A 0.9600 .
C72 H72B 0.9600 .
C72 H72C 0.9600 .
C1S Cl2 1.71(2) .
C1S Cl3 1.72(2) .
C1S Cl1 1.75(2) .
C1S H1SA 0.9800 .
C1SA Cl2A 1.753(17) .
C1SA Cl3A 1.750(17) .
C1SA Cl1A 1.793(17) .
C1SA H1SB 0.9800 .
Cl2B C1SB 1.701(18) .
Cl1B C1SB 1.712(18) .
C1SB Cl3B 1.732(18) .
C1SB H1S1 0.9800 .
C79 C82 1.36(2) .
C79 C80 1.468(19) .
C80 C84 1.323(17) .
C80 H80 0.9300 .
C83 C81 1.39(2) .
C83 C82 1.413(18) .
C83 H83A 0.9300 .
C82 C85 1.51(2) .
C84 C81 1.41(2) .
C84 H84 0.9300 .
C85 H85A 0.9600 .
C85 H85B 0.9600 .
C85 H85C 0.9600 .
C81 H81A 0.9300 .
C80A C79A 1.430(17) .
C80A C81A 1.447(17) .
C80A C85A 1.51(3) .
C79A C84A 1.400(18) .
C82A C83A 1.390(18) .
C82A C81A 1.401(18) .
C82A H82A 0.9300 .
C84A C83A 1.412(18) .
C85A H85D 0.9600 .
C85A H85E 0.9600 .
C85A H85F 0.9600 .
C81A H81B 0.9300 .
C83A H83B 0.9300 .
Cl4A C2SA 1.682(17) .
Cl6A C2SA 1.747(17) .
Cl5A C2SA 1.741(19) .
C2SA H2S1 0.9800 .
Cl4 C2S 1.757(14) .
Cl5 C2S 1.703(14) .
Cl6 C2S 1.744(14) .
C2S H2SA 0.9800 .

loop_
_geom_torsion_atom_site_label_1
_geom_torsion_atom_site_label_2
_geom_torsion_atom_site_label_3
_geom_torsion_atom_site_label_4
_geom_torsion
_geom_torsion_site_symmetry_1
_geom_torsion_site_symmetry_4
O1 Fe1 Fe2 O2 167.6(2) . .
O7 Fe1 Fe2 O2 -6.9(2) . .
O16 Fe1 Fe2 O2 163.5(2) . .
O17 Fe1 Fe2 O2 -101.53(17) . .
N2 Fe1 Fe2 O2 81.06(18) . .
O2 Fe1 Fe2 O1 -167.6(2) . .
O7 Fe1 Fe2 O1 -174.5(2) . .
O16 Fe1 Fe2 O1 -4.1(2) . .
O17 Fe1 Fe2 O1 90.91(17) . .
N2 Fe1 Fe2 O1 -86.51(17) . .
O1 Fe1 Fe2 O5 165.3(2) . .
O2 Fe1 Fe2 O5 -2.2(2) . .
O7 Fe1 Fe2 O5 -9.2(2) . .
O16 Fe1 Fe2 O5 161.2(2) . .
O17 Fe1 Fe2 O5 -103.77(19) . .
N2 Fe1 Fe2 O5 78.8(2) . .
O1 Fe1 Fe2 O14 -100.48(18) . .
O2 Fe1 Fe2 O14 91.96(18) . .
O7 Fe1 Fe2 O14 85.02(18) . .
O16 Fe1 Fe2 O14 -104.56(18) . .
O17 Fe1 Fe2 O14 -9.57(14) . .
N2 Fe1 Fe2 O14 173.02(14) . .
O1 Fe1 Fe2 O3 -11.1(2) . .
O2 Fe1 Fe2 O3 -178.7(2) . .
O7 Fe1 Fe2 O3 174.4(2) . .
O16 Fe1 Fe2 O3 -15.2(2) . .
O17 Fe1 Fe2 O3 79.79(18) . .
N2 Fe1 Fe2 O3 -97.63(19) . .
O1 Fe1 Fe2 N1 81.18(18) . .
O2 Fe1 Fe2 N1 -86.38(18) . .
O7 Fe1 Fe2 N1 -93.32(18) . .
O16 Fe1 Fe2 N1 77.09(18) . .
O17 Fe1 Fe2 N1 172.09(14) . .
N2 Fe1 Fe2 N1 -5.32(15) . .
O10 Fe4 O1 Fe1 139.1(2) . .
O18 Fe4 O1 Fe1 -41.3(2) . .
O15 Fe4 O1 Fe1 50.6(2) . .
O4 Fe4 O1 Fe1 -133.45(19) . .
O10 Fe4 O1 Fe2 -91.1(2) . .
O18 Fe4 O1 Fe2 88.5(2) . .
O15 Fe4 O1 Fe2 -179.6(2) . .
O4 Fe4 O1 Fe2 -3.6(2) . .
O2 Fe1 O1 Fe4 149.8(2) . .
O16 Fe1 O1 Fe4 -41.2(2) . .
O17 Fe1 O1 Fe4 49.7(2) . .
N2 Fe1 O1 Fe4 -123.3(2) . .
Fe2 Fe1 O1 Fe4 141.6(3) . .
O2 Fe1 O1 Fe2 8.17(14) . .
O16 Fe1 O1 Fe2 177.17(14) . .
O17 Fe1 O1 Fe2 -91.94(15) . .
N2 Fe1 O1 Fe2 95.11(15) . .
O2 Fe2 O1 Fe4 -147.1(2) . .
O14 Fe2 O1 Fe4 -54.5(2) . .
O3 Fe2 O1 Fe4 33.2(2) . .
N1 Fe2 O1 Fe4 120.9(2) . .
Fe1 Fe2 O1 Fe4 -138.7(3) . .
O2 Fe2 O1 Fe1 -8.36(14) . .
O14 Fe2 O1 Fe1 84.27(15) . .
O3 Fe2 O1 Fe1 171.89(15) . .
N1 Fe2 O1 Fe1 -100.36(15) . .
O12 Fe3 O2 Fe2 135.1(2) . .
O13 Fe3 O2 Fe2 -45.0(2) . .
O8 Fe3 O2 Fe2 -137.5(2) . .
O6 Fe3 O2 Fe2 46.8(2) . .
O12 Fe3 O2 Fe1 -96.4(2) . .
O13 Fe3 O2 Fe1 83.5(2) . .
O8 Fe3 O2 Fe1 -9.0(2) . .
O6 Fe3 O2 Fe1 175.4(2) . .
O1 Fe2 O2 Fe3 148.8(2) . .
O5 Fe2 O2 Fe3 -40.9(2) . .
O14 Fe2 O2 Fe3 49.8(2) . .
N1 Fe2 O2 Fe3 -122.9(2) . .
Fe1 Fe2 O2 Fe3 140.6(3) . .
O1 Fe2 O2 Fe1 8.24(14) . .
O5 Fe2 O2 Fe1 178.51(15) . .
O14 Fe2 O2 Fe1 -90.75(15) . .
N1 Fe2 O2 Fe1 96.48(15) . .
O1 Fe1 O2 Fe3 -145.7(2) . .
O7 Fe1 O2 Fe3 37.6(2) . .
O16 Fe1 O2 Fe3 141.3(6) . .
O17 Fe1 O2 Fe3 -53.6(2) . .
N2 Fe1 O2 Fe3 123.4(2) . .
Fe2 Fe1 O2 Fe3 -137.4(3) . .
O1 Fe1 O2 Fe2 -8.29(14) . .
O7 Fe1 O2 Fe2 174.96(15) . .
O16 Fe1 O2 Fe2 -81.3(7) . .
O17 Fe1 O2 Fe2 83.81(15) . .
N2 Fe1 O2 Fe2 -99.24(15) . .
O1 Fe2 O3 C45 -56.2(5) . .
O5 Fe2 O3 C45 133.5(5) . .
O14 Fe2 O3 C45 43.1(5) . .
N1 Fe2 O3 C45 -144.6(5) . .
Fe1 Fe2 O3 C45 -48.9(5) . .
O1 Fe4 O4 C45 -35.2(5) . .
O10 Fe4 O4 C45 59.6(5) . .
O18 Fe4 O4 C45 -131.5(5) . .
O19 Fe4 O4 C45 146.5(5) . .
O15 Fe4 O4 C45 123.4(8) . .
O2 Fe2 O5 C37 8.1(5) . .
O14 Fe2 O5 C37 -85.7(5) . .
O3 Fe2 O5 C37 -172.9(5) . .
N1 Fe2 O5 C37 99.0(5) . .
Fe1 Fe2 O5 C37 9.7(6) . .
O2 Fe3 O6 C37 -29.2(5) . .
O12 Fe3 O6 C37 -121.9(5) . .
O13 Fe3 O6 C37 66.9(5) . .
O8 Fe3 O6 C37 175.4(7) . .
O11 Fe3 O6 C37 151.1(5) . .
O2 Fe1 O7 C29 -40.5(4) . .
O16 Fe1 O7 C29 150.6(4) . .
O17 Fe1 O7 C29 60.1(4) . .
N2 Fe1 O7 C29 -127.3(4) . .
Fe2 Fe1 O7 C29 -36.0(5) . .
O2 Fe3 O8 C29 -46.0(4) . .
O12 Fe3 O8 C29 46.7(4) . .
O13 Fe3 O8 C29 -142.1(4) . .
O11 Fe3 O8 C29 133.6(4) . .
O6 Fe3 O8 C29 109.4(9) . .
O1 Fe4 O10 C49 -165.0(4) . .
O18 Fe4 O10 C49 16.8(11) . .
O19 Fe4 O10 C49 12.8(4) . .
O15 Fe4 O10 C49 -71.2(4) . .
O4 Fe4 O10 C49 98.9(4) . .
O12 Fe3 O11 C62 -10.3(6) . .
O13 Fe3 O11 C62 170.0(6) . .
O8 Fe3 O11 C62 -97.6(6) . .
O6 Fe3 O11 C62 78.1(6) . .
O2 Fe3 O12 C60 -174.3(5) . .
O8 Fe3 O12 C60 91.6(5) . .
O11 Fe3 O12 C60 4.6(5) . .
O6 Fe3 O12 C60 -79.2(5) . .
O2 Fe3 O13 C13 11.8(5) . .
O8 Fe3 O13 C13 106.3(5) . .
O11 Fe3 O13 C13 -167.1(5) . .
O6 Fe3 O13 C13 -83.6(5) . .
O2 Fe2 O14 C13 -27.2(5) . .
O1 Fe2 O14 C13 -110.5(5) . .
O5 Fe2 O14 C13 69.6(5) . .
O3 Fe2 O14 C13 157.7(5) . .
Fe1 Fe2 O14 C13 -69.3(5) . .
O1 Fe4 O15 C21 -31.8(5) . .
O10 Fe4 O15 C21 -126.8(5) . .
O18 Fe4 O15 C21 64.4(5) . .
O19 Fe4 O15 C21 146.3(5) . .
O4 Fe4 O15 C21 169.4(7) . .
O1 Fe1 O16 C21 0.9(5) . .
O2 Fe1 O16 C21 72.6(9) . .
O7 Fe1 O16 C21 176.6(4) . .
O17 Fe1 O16 C21 -92.8(4) . .
N2 Fe1 O16 C21 90.7(4) . .
Fe2 Fe1 O16 C21 3.6(5) . .
O1 Fe1 O17 C5 -30.9(5) . .
O2 Fe1 O17 C5 -113.0(5) . .
O7 Fe1 O17 C5 153.9(5) . .
O16 Fe1 O17 C5 64.1(5) . .
Fe2 Fe1 O17 C5 -72.4(5) . .
O1 Fe4 O18 C5 5.2(5) . .
O10 Fe4 O18 C5 -176.6(7) . .
O19 Fe4 O18 C5 -172.6(5) . .
O15 Fe4 O18 C5 -88.9(5) . .
O4 Fe4 O18 C5 101.8(5) . .
O10 Fe4 O19 C53 -22.2(5) . .
O18 Fe4 O19 C53 158.6(5) . .
O15 Fe4 O19 C53 66.3(5) . .
O4 Fe4 O19 C53 -109.4(5) . .
O2 Fe2 N1 C4 39.3(4) . .
O1 Fe2 N1 C4 121.9(4) . .
O5 Fe2 N1 C4 -57.3(4) . .
O3 Fe2 N1 C4 -145.7(4) . .
Fe1 Fe2 N1 C4 81.2(4) . .
O2 Fe2 N1 C3 -135.6(4) . .
O1 Fe2 N1 C3 -52.9(4) . .
O5 Fe2 N1 C3 127.8(5) . .
O3 Fe2 N1 C3 39.4(4) . .
Fe1 Fe2 N1 C3 -93.7(4) . .
O1 Fe1 N2 C1 -134.6(4) . .
O2 Fe1 N2 C1 -53.0(4) . .
O7 Fe1 N2 C1 40.2(4) . .
O16 Fe1 N2 C1 130.6(4) . .
Fe2 Fe1 N2 C1 -93.2(4) . .
O1 Fe1 N2 C2 39.0(4) . .
O2 Fe1 N2 C2 120.6(4) . .
O7 Fe1 N2 C2 -146.3(4) . .
O16 Fe1 N2 C2 -55.8(4) . .
Fe2 Fe1 N2 C2 80.4(4) . .
C2 N2 C1 C3 -0.2(8) . 3_755
Fe1 N2 C1 C3 173.5(4) . 3_755
C1 N2 C2 C4 0.0(8) . 3_755
Fe1 N2 C2 C4 -174.0(4) . 3_755
C4 N1 C3 C1 0.9(8) . 3_755
Fe2 N1 C3 C1 175.8(4) . 3_755
C3 N1 C4 C2 -0.8(8) . 3_755
Fe2 N1 C4 C2 -176.0(4) . 3_755
Fe4 O18 C5 O17 14.7(8) . .
Fe4 O18 C5 C6 -164.3(4) . .
Fe1 O17 C5 O18 2.1(8) . .
Fe1 O17 C5 C6 -178.9(3) . .
O18 C5 C6 C11 -153.7(5) . .
O17 C5 C6 C11 27.2(8) . .
O18 C5 C6 C7 27.8(7) . .
O17 C5 C6 C7 -151.2(5) . .
C11 C6 C7 C8 -2.2(9) . .
C5 C6 C7 C8 176.3(5) . .
C6 C7 C8 C9 2.3(10) . .
C7 C8 C9 C10 -1.0(11) . .
C8 C9 C10 C11 -0.3(11) . .
C7 C6 C11 C10 0.9(8) . .
C5 C6 C11 C10 -177.5(5) . .
C7 C6 C11 C12 -177.2(6) . .
C5 C6 C11 C12 4.3(9) . .
C9 C10 C11 C6 0.4(9) . .
C9 C10 C11 C12 178.6(6) . .
Fe3 O13 C13 O14 10.4(9) . .
Fe3 O13 C13 C14 -171.5(4) . .
Fe2 O14 C13 O13 -0.2(9) . .
Fe2 O14 C13 C14 -178.4(4) . .
O13 C13 C14 C15 -151.7(6) . .
O14 C13 C14 C15 26.5(8) . .
O13 C13 C14 C19 27.4(8) . .
O14 C13 C14 C19 -154.4(6) . .
C19 C14 C15 C16 -2.6(10) . .
C13 C14 C15 C16 176.6(6) . .
C14 C15 C16 C17 2.9(12) . .
C15 C16 C17 C18 -1.6(14) . .
C16 C17 C18 C19 -0.2(14) . .
C15 C14 C19 C18 0.8(9) . .
C13 C14 C19 C18 -178.3(6) . .
C15 C14 C19 C20 -177.5(7) . .
C13 C14 C19 C20 3.4(10) . .
C17 C18 C19 C14 0.6(12) . .
C17 C18 C19 C20 179.0(8) . .
Fe4 O15 C21 O16 -0.6(8) . .
Fe4 O15 C21 C22 177.2(3) . .
Fe1 O16 C21 O15 19.6(8) . .
Fe1 O16 C21 C22 -158.3(4) . .
O15 C21 C22 C27 20.4(8) . .
O16 C21 C22 C27 -161.6(5) . .
O15 C21 C22 C23 -158.6(5) . .
O16 C21 C22 C23 19.3(7) . .
C27 C22 C23 C24 -1.4(10) . .
C21 C22 C23 C24 177.7(6) . .
C22 C23 C24 C25 2.4(11) . .
C23 C24 C25 C26 -1.5(12) . .
C24 C25 C26 C27 -0.5(12) . .
C23 C22 C27 C26 -0.6(9) . .
C21 C22 C27 C26 -179.6(5) . .
C23 C22 C27 C28 -178.2(7) . .
C21 C22 C27 C28 2.8(10) . .
C25 C26 C27 C22 1.5(10) . .
C25 C26 C27 C28 179.2(7) . .
Fe3 O8 C29 O7 55.9(7) . .
Fe3 O8 C29 C30 -121.8(4) . .
Fe1 O7 C29 O8 -1.3(8) . .
Fe1 O7 C29 C30 176.4(3) . .
O8 C29 C30 C31 12.5(8) . .
O7 C29 C30 C31 -165.3(5) . .
O8 C29 C30 C35 -169.8(5) . .
O7 C29 C30 C35 12.4(8) . .
C35 C30 C31 C32 -4.1(10) . .
C29 C30 C31 C32 173.7(6) . .
C30 C31 C32 C33 0.5(11) . .
C31 C32 C33 C34 2.9(11) . .
C32 C33 C34 C35 -2.7(11) . .
C31 C30 C35 C34 4.2(9) . .
C29 C30 C35 C34 -173.4(5) . .
C31 C30 C35 C36 -174.4(7) . .
C29 C30 C35 C36 8.0(9) . .
C33 C34 C35 C30 -0.9(10) . .
C33 C34 C35 C36 177.7(7) . .
Fe3 O6 C37 O5 2.3(8) . .
Fe3 O6 C37 C38 -176.9(3) . .
Fe2 O5 C37 O6 10.4(8) . .
Fe2 O5 C37 C38 -170.4(4) . .
O6 C37 C38 C39 -178.5(6) . .
O5 C37 C38 C39 2.3(8) . .
O6 C37 C38 C43 2.4(8) . .
O5 C37 C38 C43 -176.8(5) . .
C43 C38 C39 C40 -0.3(11) . .
C37 C38 C39 C40 -179.4(7) . .
C38 C39 C40 C41 -0.4(13) . .
C39 C40 C41 C42 -0.1(13) . .
C40 C41 C42 C43 1.3(12) . .
C39 C38 C43 C42 1.5(9) . .
C37 C38 C43 C42 -179.4(6) . .
C39 C38 C43 C44 -175.5(8) . .
C37 C38 C43 C44 3.6(10) . .
C41 C42 C43 C38 -2.0(10) . .
C41 C42 C43 C44 175.2(8) . .
Fe4 O4 C45 O3 22.3(9) . .
Fe4 O4 C45 C79A -179.6(8) . .
Fe4 O4 C45 C79 -132.8(7) . .
Fe2 O3 C45 O4 33.6(9) . .
Fe2 O3 C45 C79A -123.1(9) . .
Fe2 O3 C45 C79 -170.6(7) . .
Fe4 O10 C49 C48 -5.5(8) . .
Fe4 O10 C49 C50 174.1(4) . .
C53 C48 C49 O10 -0.5(10) . .
C53 C48 C49 C50 180.0(6) . .
O10 C49 C50 C51 120.7(6) . .
C48 C49 C50 C51 -59.7(8) . .
O10 C49 C50 C52 -58.8(8) . .
C48 C49 C50 C52 120.8(6) . .
C52 C50 C51 C70 0.8(10) . 3_755
C49 C50 C51 C70 -178.7(6) . 3_755
C72 O22 C52 C50 -84.7(7) . .
C72 O22 C52 C68 94.0(7) . 3_755
C51 C50 C52 O22 179.9(6) . .
C49 C50 C52 O22 -0.6(9) . .
C51 C50 C52 C68 1.2(9) . 3_755
C49 C50 C52 C68 -179.3(5) . 3_755
Fe4 O19 C53 C48 23.9(8) . .
Fe4 O19 C53 C54 -153.0(4) . .
C49 C48 C53 O19 -9.1(10) . .
C49 C48 C53 C54 167.6(6) . .
O19 C53 C54 C55 -167.6(7) . .
C48 C53 C54 C55 15.4(10) . .
O19 C53 C54 C59 16.9(9) . .
C48 C53 C54 C59 -160.1(7) . .
C59 C54 C55 C56 2.3(14) . .
C53 C54 C55 C56 -173.4(9) . .
C54 C55 C56 C57 -0.9(18) . .
C55 C56 C57 C58 -1(2) . .
C56 C57 C58 C59 1(2) . .
C57 C58 C59 O20 179.5(10) . .
C57 C58 C59 C54 0.6(16) . .
C55 C54 C59 O20 179.1(8) . .
C53 C54 C59 O20 -5.2(11) . .
C55 C54 C59 C58 -2.1(12) . .
C53 C54 C59 C58 173.5(8) . .
Fe3 O12 C60 C61 -0.2(9) . .
Fe3 O12 C60 C68 -179.1(4) . .
O12 C60 C61 C62 -2.2(11) . .
C68 C60 C61 C62 176.7(6) . .
Fe3 O11 C62 C61 11.1(9) . .
Fe3 O11 C62 C63 -168.1(5) . .
C60 C61 C62 O11 -3.4(11) . .
C60 C61 C62 C63 175.8(7) . .
O21 C66 C63 C64 -173.9(10) . .
C67 C66 C63 C64 5.8(17) . .
O21 C66 C63 C62 1.1(15) . .
C67 C66 C63 C62 -179.2(11) . .
O11 C62 C63 C64 166.3(9) . .
C61 C62 C63 C64 -12.9(14) . .
O11 C62 C63 C66 -8.6(12) . .
C61 C62 C63 C66 172.2(8) . .
C66 C63 C64 C65 2.0(19) . .
C62 C63 C64 C65 -173.0(12) . .
C63 C64 C65 C71 -4(2) . .
O21 C66 C67 C71 168.7(13) . .
C63 C66 C67 C71 -11(2) . .
C66 C67 C71 C65 9(3) . .
C64 C65 C71 C67 -1(3) . .
O12 C60 C68 C69 125.2(6) . .
C61 C60 C68 C69 -53.9(8) . .
O12 C60 C68 C52 -55.3(8) . 3_755
C61 C60 C68 C52 125.7(6) . 3_755
C52 C68 C69 C70 -0.1(10) 3_755 .
C60 C68 C69 C70 179.5(6) . .
C68 C69 C70 C51 -1.9(11) . 3_755
O4 C45 C79 C82 -141.6(7) . .
O3 C45 C79 C82 59.8(9) . .
C79A C45 C79 C82 -47.9(13) . .
O4 C45 C79 C80 37.7(9) . .
O3 C45 C79 C80 -120.8(6) . .
C79A C45 C79 C80 131.4(13) . .
C82 C79 C80 C84 -0.1(3) . .
C45 C79 C80 C84 -179.4(10) . .
C80 C79 C82 C83 -0.2(3) . .
C45 C79 C82 C83 179.1(9) . .
C80 C79 C82 C85 -179.9(3) . .
C45 C79 C82 C85 -0.6(9) . .
C81 C83 C82 C79 0.5(6) . .
C81 C83 C82 C85 -179.8(5) . .
C79 C80 C84 C81 0.1(6) . .
C82 C83 C81 C84 -0.6(8) . .
C80 C84 C81 C83 0.3(8) . .
C81A C80A C79A C84A 0.0(2) . .
C85A C80A C79A C84A -180.0(2) . .
C81A C80A C79A C45 -175.0(15) . .
C85A C80A C79A C45 5.0(15) . .
O4 C45 C79A C84A -133.0(8) . .
O3 C45 C79A C84A 27.1(12) . .
C79 C45 C79A C84A 120.8(15) . .
O4 C45 C79A C80A 41.9(14) . .
O3 C45 C79A C80A -158.0(9) . .
C80A C79A C84A C83A 0.1(3) . .
C45 C79A C84A C83A 175.0(15) . .
C83A C82A C81A C80A -0.1(3) . .
C79A C80A C81A C82A 0.0(3) . .
C85A C80A C81A C82A 179.97(18) . .
C81A C82A C83A C84A 0.2(4) . .
C79A C84A C83A C82A -0.1(4) . .
